data_4111389
loop_
_publ_author_name
'Yoshihiko Yamamoto'
'Keisuke Kinpara'
'Tomoaki Saigoku'
'Hideyuki Takagishi'
'Satoshi Okuda'
'Hisao Nishiyama'
'Kenji Itoh'

_publ_section_title
;
 Cp*RuCl-Catalyzed [2 + 2 + 2] Cycloadditions of \a,\w-Diynes with
 Electron-Deficient Carbon-Heteroatom Multiple Bonds Leading to
 Heterocycles
;
_journal_name_full 'Journal of the American Chemical Society'
_journal_page_first 605
_journal_page_last 613
_journal_paper_doi 10.1021/ja045694g
_journal_volume 127
_journal_year 2005
_chemical_formula_sum 'C17 H17 N O4'
_chemical_formula_weight 299.32
_chemical_name_systematic
; 
 ? 
;
_space_group_IT_number 14
_symmetry_cell_setting monoclinic
_symmetry_space_group_name_Hall '-P 2ybc'
_symmetry_space_group_name_H-M 'P 1 21/c 1'
_atom_sites_solution_hydrogens geom
_atom_sites_solution_primary direct
_atom_sites_solution_secondary difmap
_audit_creation_method SHELXL-97
_cell_angle_alpha 90.00
_cell_angle_beta 98.954(2)
_cell_angle_gamma 90.00
_cell_formula_units_Z 4
_cell_length_a 7.9051(6)
_cell_length_b 10.8742(8)
_cell_length_c 17.6443(13)
_cell_measurement_temperature 173(2)
_cell_volume 1498.25(19)
_computing_cell_refinement 'Bruker SMART'
_computing_data_collection 'Bruker SMART'
_computing_data_reduction 'Bruker SHELXTL'
_computing_molecular_graphics 'Bruker SHELXTL'
_computing_publication_material 'Bruker SHELXTL'
_computing_structure_refinement 'SHELXL-97 (Sheldrick, 1997)'
_computing_structure_solution 'SHELXS-97 (Sheldrick, 1990)'
_diffrn_ambient_temperature 173(2)
_diffrn_measured_fraction_theta_full 0.986
_diffrn_measured_fraction_theta_max 0.986
_diffrn_measurement_device_type 'CCD area detector'
_diffrn_measurement_method 'phi and omega scans'
_diffrn_radiation_monochromator graphite
_diffrn_radiation_source 'fine-focus sealed tube'
_diffrn_radiation_type MoK\a
_diffrn_radiation_wavelength 0.71073
_diffrn_reflns_av_R_equivalents 0.0257
_diffrn_reflns_av_sigmaI/netI 0.0264
_diffrn_reflns_limit_h_max 10
_diffrn_reflns_limit_h_min -10
_diffrn_reflns_limit_k_max 14
_diffrn_reflns_limit_k_min -14
_diffrn_reflns_limit_l_max 19
_diffrn_reflns_limit_l_min -24
_diffrn_reflns_number 11324
_diffrn_reflns_theta_full 29.15
_diffrn_reflns_theta_max 29.15
_diffrn_reflns_theta_min 2.21
_exptl_absorpt_coefficient_mu 0.095
_exptl_absorpt_correction_T_max 1.000000
_exptl_absorpt_correction_T_min 0.723483
_exptl_absorpt_correction_type 'empirical (SADABS)'
_exptl_crystal_colour colorless
_exptl_crystal_density_diffrn 1.327
_exptl_crystal_F_000 632
_exptl_crystal_size_max 0.1
_exptl_crystal_size_mid 0.5
_exptl_crystal_size_min 0.7
_refine_diff_density_max 0.421
_refine_diff_density_min -0.242
_refine_diff_density_rms 0.056
_refine_ls_extinction_method none
_refine_ls_goodness_of_fit_ref 0.565
_refine_ls_hydrogen_treatment mixed
_refine_ls_matrix_type full
_refine_ls_number_parameters 201
_refine_ls_number_reflns 3986
_refine_ls_number_restraints 0
_refine_ls_restrained_S_all 0.565
_refine_ls_R_factor_all 0.0552
_refine_ls_R_factor_gt 0.0457
_refine_ls_shift/su_max 0.076
_refine_ls_shift/su_mean 0.007
_refine_ls_structure_factor_coef Fsqd
_refine_ls_weighting_details 'calc w=1/[\s^2^(Fo^2^)+(0.1845P)^2^+0.8955P] where P=(Fo^2^+2Fc^2^)/3'
_refine_ls_weighting_scheme calc
_refine_ls_wR_factor_gt 0.1301
_refine_ls_wR_factor_ref 0.1463
_reflns_number_gt 3208
_reflns_number_total 3986
_reflns_threshold_expression >2sigma(I)
_cod_data_source_file ja045694gsi20041014_124325_1.cif
_cod_data_source_block 13
_cod_database_code 4111389

loop_
_symmetry_equiv_pos_as_xyz
'x, y, z'
'-x, y+1/2, -z+1/2'
'-x, -y, -z'
'x, -y-1/2, z-1/2'

loop_
_atom_site_label
_atom_site_type_symbol
_atom_site_fract_x
_atom_site_fract_y
_atom_site_fract_z
_atom_site_U_iso_or_equiv
_atom_site_adp_type
_atom_site_occupancy
_atom_site_symmetry_multiplicity
_atom_site_calc_flag
_atom_site_refinement_flags
C1 C 0.24915(14) 0.43560(10) 0.21300(6) 0.0226(2) Uani 1 1 d .
H1 H 0.2564 0.5172 0.1946 0.027 Uiso 1 1 calc R
C2 C 0.12727(14) 0.39059(10) 0.25265(6) 0.0213(2) Uani 1 1 d .
C3 C -0.02863(14) 0.43145(10) 0.28497(6) 0.0224(2) Uani 1 1 d .
H3A H -0.1314 0.4338 0.2450 0.027 Uiso 1 1 calc R
H3B H -0.0114 0.5132 0.3096 0.027 Uiso 1 1 calc R
C4 C -0.04242(13) 0.32807(10) 0.34520(6) 0.0196(2) Uani 1 1 d .
C5 C 0.03162(15) 0.21005(10) 0.31209(7) 0.0238(2) Uani 1 1 d .
H5A H 0.0852 0.1546 0.3535 0.029 Uiso 1 1 calc R
H5B H -0.0578 0.1646 0.2776 0.029 Uiso 1 1 calc R
C6 C 0.16278(14) 0.26466(10) 0.26861(6) 0.0211(2) Uani 1 1 d .
C7 C 0.30680(14) 0.23358(10) 0.23892(7) 0.0224(2) Uani 1 1 d .
H7 H 0.3598 0.1550 0.2412 0.027 Uiso 1 1 calc R
C8 C 0.06945(14) 0.36243(10) 0.42134(6) 0.0220(2) Uani 1 1 d .
C9 C 0.16103(19) 0.29658(15) 0.54840(8) 0.0387(3) Uani 1 1 d .
H9A H 0.2829 0.2938 0.5438 0.058 Uiso 1 1 calc R
H9B H 0.1359 0.2329 0.5844 0.058 Uiso 1 1 calc R
H9C H 0.1330 0.3776 0.5674 0.058 Uiso 1 1 calc R
C10 C -0.22435(14) 0.30942(10) 0.36116(6) 0.0213(2) Uani 1 1 d .
C11 C -0.45597(16) 0.40692(13) 0.40671(8) 0.0335(3) Uani 1 1 d .
H11A H -0.5390 0.3863 0.3612 0.050 Uiso 1 1 calc R
H11B H -0.4858 0.4865 0.4271 0.050 Uiso 1 1 calc R
H11C H -0.4580 0.3433 0.4459 0.050 Uiso 1 1 calc R
C12 C 0.49983(13) 0.34611(10) 0.16222(6) 0.0214(2) Uani 1 1 d .
C13 C 0.53045(16) 0.45466(12) 0.12442(8) 0.0294(3) Uani 1 1 d .
H13 H 0.4627 0.5255 0.1294 0.035 Uiso 1 1 calc R
C14 C 0.66018(17) 0.45926(13) 0.07944(8) 0.0344(3) Uani 1 1 d .
H14 H 0.6803 0.5336 0.0540 0.041 Uiso 1 1 calc R
C15 C 0.76053(17) 0.35703(14) 0.07122(8) 0.0356(3) Uani 1 1 d .
H15 H 0.8474 0.3603 0.0396 0.043 Uiso 1 1 calc R
C16 C 0.73184(18) 0.24996(14) 0.10990(9) 0.0362(3) Uani 1 1 d .
H16 H 0.8006 0.1796 0.1051 0.043 Uiso 1 1 calc R
C17 C 0.60379(16) 0.24387(12) 0.15573(8) 0.0299(3) Uani 1 1 d .
H17 H 0.5871 0.1702 0.1826 0.036 Uiso 1 1 calc R
N1 N 0.36118(12) 0.33885(8) 0.20463(5) 0.0212(2) Uani 1 1 d .
O1 O 0.15624(13) 0.45276(9) 0.43308(5) 0.0353(2) Uani 1 1 d .
O2 O 0.05939(12) 0.27500(9) 0.47384(5) 0.0315(2) Uani 1 1 d .
O3 O -0.30362(12) 0.21491(9) 0.35299(6) 0.0352(2) Uani 1 1 d .
O4 O -0.28602(11) 0.41381(8) 0.38587(6) 0.0304(2) Uani 1 1 d .

loop_
_atom_site_aniso_label
_atom_site_aniso_U_11
_atom_site_aniso_U_22
_atom_site_aniso_U_33
_atom_site_aniso_U_23
_atom_site_aniso_U_13
_atom_site_aniso_U_12
C1 0.0240(5) 0.0190(5) 0.0260(5) 0.0011(4) 0.0076(4) 0.0036(4)
C2 0.0213(5) 0.0202(5) 0.0229(5) 0.0008(4) 0.0048(4) 0.0019(4)
C3 0.0234(5) 0.0206(5) 0.0247(5) 0.0030(4) 0.0080(4) 0.0026(4)
C4 0.0190(5) 0.0185(5) 0.0219(5) -0.0007(4) 0.0054(4) -0.0017(3)
C5 0.0263(5) 0.0175(5) 0.0292(6) -0.0009(4) 0.0095(4) -0.0010(4)
C6 0.0222(5) 0.0182(5) 0.0233(5) -0.0012(4) 0.0045(4) -0.0001(4)
C7 0.0233(5) 0.0180(5) 0.0263(5) -0.0013(4) 0.0052(4) 0.0012(4)
C8 0.0187(5) 0.0233(5) 0.0244(5) -0.0011(4) 0.0047(4) -0.0012(4)
C9 0.0377(7) 0.0464(8) 0.0279(6) 0.0064(5) -0.0076(5) -0.0084(6)
C10 0.0212(5) 0.0219(5) 0.0209(5) -0.0004(4) 0.0035(4) -0.0017(4)
C11 0.0234(6) 0.0401(7) 0.0398(7) -0.0081(5) 0.0133(5) -0.0014(5)
C12 0.0182(5) 0.0247(5) 0.0214(5) -0.0033(4) 0.0030(4) 0.0011(4)
C13 0.0266(6) 0.0284(6) 0.0354(6) 0.0023(5) 0.0119(5) 0.0046(4)
C14 0.0305(6) 0.0388(7) 0.0367(7) 0.0063(5) 0.0143(5) 0.0027(5)
C15 0.0292(6) 0.0455(8) 0.0349(7) -0.0027(6) 0.0140(5) 0.0049(5)
C16 0.0300(6) 0.0371(7) 0.0441(8) -0.0047(6) 0.0138(6) 0.0094(5)
C17 0.0270(6) 0.0268(6) 0.0375(7) -0.0009(5) 0.0097(5) 0.0057(5)
N1 0.0206(4) 0.0200(4) 0.0240(5) -0.0007(3) 0.0068(3) 0.0018(3)
O1 0.0401(5) 0.0312(5) 0.0334(5) -0.0017(4) 0.0020(4) -0.0159(4)
O2 0.0334(5) 0.0322(5) 0.0260(4) 0.0064(3) -0.0041(4) -0.0097(4)
O3 0.0281(5) 0.0251(5) 0.0548(6) -0.0070(4) 0.0139(4) -0.0077(3)
O4 0.0237(4) 0.0277(5) 0.0424(5) -0.0100(4) 0.0134(4) -0.0038(3)

loop_
_atom_type_symbol
_atom_type_description
_atom_type_scat_dispersion_real
_atom_type_scat_dispersion_imag
_atom_type_scat_source
C C 0.0033 0.0016 'International Tables Vol C Tables 4.2.6.8 and 6.1.1.4'
H H 0.0000 0.0000 'International Tables Vol C Tables 4.2.6.8 and 6.1.1.4'
N N 0.0061 0.0033 'International Tables Vol C Tables 4.2.6.8 and 6.1.1.4'
O O 0.0106 0.0060 'International Tables Vol C Tables 4.2.6.8 and 6.1.1.4'

loop_
_geom_angle_atom_site_label_1
_geom_angle_atom_site_label_2
_geom_angle_atom_site_label_3
_geom_angle
C2 C1 N1 107.05(9)
C1 C2 C6 108.31(10)
C1 C2 C3 140.65(10)
C6 C2 C3 111.03(9)
C2 C3 C4 101.15(8)
C10 C4 C8 107.63(8)
C10 C4 C5 112.33(9)
C8 C4 C5 109.22(9)
C10 C4 C3 112.94(9)
C8 C4 C3 109.17(9)
C5 C4 C3 105.49(8)
C6 C5 C4 101.22(8)
C7 C6 C2 108.28(10)
C7 C6 C5 141.13(10)
C2 C6 C5 110.60(9)
C6 C7 N1 107.14(9)
O1 C8 O2 123.86(11)
O1 C8 C4 125.98(11)
O2 C8 C4 110.16(9)
O3 C10 O4 123.83(10)
O3 C10 C4 125.63(10)
O4 C10 C4 110.54(9)
C13 C12 C17 119.06(10)
C13 C12 N1 120.24(10)
C17 C12 N1 120.67(10)
C14 C13 C12 120.06(11)
C13 C14 C15 121.01(12)
C16 C15 C14 118.82(11)
C15 C16 C17 121.03(12)
C16 C17 C12 119.98(12)
C7 N1 C1 109.22(9)
C7 N1 C12 126.09(9)
C1 N1 C12 124.52(9)
C8 O2 C9 115.39(10)
C10 O4 C11 116.04(9)

loop_
_geom_bond_atom_site_label_1
_geom_bond_atom_site_label_2
_geom_bond_distance
C1 C2 1.3665(14)
C1 N1 1.3977(13)
C2 C6 1.4173(15)
C2 C3 1.5035(14)
C3 C4 1.5624(15)
C4 C10 1.5214(14)
C4 C8 1.5352(15)
C4 C5 1.5612(15)
C5 C6 1.5045(14)
C6 C7 1.3677(15)
C7 N1 1.3936(14)
C8 O1 1.1976(14)
C8 O2 1.3383(14)
C9 O2 1.4499(15)
C10 O3 1.2006(14)
C10 O4 1.3352(13)
C11 O4 1.4490(14)
C12 C13 1.3953(16)
C12 C17 1.3978(16)
C12 N1 1.4223(13)
C13 C14 1.3920(16)
C14 C15 1.3863(19)
C15 C16 1.386(2)
C16 C17 1.3920(17)

loop_
_cod_related_entry_id
_cod_related_entry_database
_cod_related_entry_code
1 ChemSpider 30660435
